data_7063729
loop_
_publ_author_name
'Slobodskaia, Serafima S.'
'Efimov, Nikolay N.'
'Galkina, Alina S.'
'Tsebrikova, Galina S.'
'Ilyukhin, Andrey B.'
'Ivanova, Irina S.'
'Baulin, Vladimir E.'
'Tsivadze, Aslan Yu.'

_publ_section_title
;
 Magnetic properties of 3D lanthanide complexes with
 1,3-bis(diphenylphosphoryl)-2-oxapropane: the slow magnetic relaxation of
 Yb3+ compounds
;
_journal_issue 18
_journal_name_full 'New Journal of Chemistry'
_journal_page_first 7451
_journal_page_last 7458
_journal_paper_doi 10.1039/D5NJ00123D
_journal_volume 49
_journal_year 2025
_chemical_absolute_configuration ad
_chemical_formula_moiety 'C78 H72 Dy0.14 Lu1.86 N6 O27 P6, 3.48(H2 O)'
_chemical_formula_sum 'C78 H78.96 Dy0.14 Lu1.86 N6 O30.48 P6'
_chemical_formula_weight 2122.12
_space_group_IT_number 220
_space_group_name_Hall 'I -4bd 2c 3'
_space_group_name_H-M_alt 'I -4 3 d'
_symmetry_cell_setting cubic
_symmetry_Int_Tables_number 220
_symmetry_space_group_name_Hall 'I -4bd 2c 3'
_symmetry_space_group_name_H-M 'I -4 3 d'
_atom_sites_solution_hydrogens geom
_audit_conform_dict_location ftp://ftp.iucr.org/pub/cif_core.dic
_audit_conform_dict_name cif_core.dic
_audit_conform_dict_version 2.4.3
_audit_creation_date 2022-02-23T11:42:16-00:00
_audit_creation_method 'WinGX routine CIF_UPDATE'
_audit_update_record
;
2024-11-18 deposited with the CCDC.	2025-04-01 downloaded from the CCDC.
;
_cell_angle_alpha 90
_cell_angle_beta 90
_cell_angle_gamma 90
_cell_formula_units_Z 8
_cell_length_a 26.2405(13)
_cell_length_b 26.2405(13)
_cell_length_c 26.2405(13)
_cell_measurement_reflns_used 9931
_cell_measurement_temperature 100(2)
_cell_measurement_theta_max 28.28
_cell_measurement_theta_min 2.45
_cell_volume 18068.3(16)
_computing_cell_refinement 'Bruker SAINT'
_computing_data_collection 'Bruker APEX3'
_computing_data_reduction 'Bruker SAINT'
_computing_molecular_graphics 'Bruker SHELXTL'
_computing_publication_material 'Bruker SHELXTL'
_computing_structure_refinement 'SHELXL-2018/3 (Sheldrick, 2018)'
_computing_structure_solution 'SHELXS-2018 (Sheldrick, 2015)'
_diffrn_ambient_temperature 100(2)
_diffrn_measured_fraction_theta_full 0.999
_diffrn_measured_fraction_theta_max 0.998
_diffrn_measurement_device_type 'Bruker APEX-3 CCD'
_diffrn_measurement_method '\f and \w scans'
_diffrn_radiation_monochromator graphite
_diffrn_radiation_type MoK\a
_diffrn_radiation_wavelength 0.71073
_diffrn_reflns_av_R_equivalents 0.0619
_diffrn_reflns_av_unetI/netI 0.0148
_diffrn_reflns_Laue_measured_fraction_full 0.999
_diffrn_reflns_Laue_measured_fraction_max 0.998
_diffrn_reflns_limit_h_max 34
_diffrn_reflns_limit_h_min -34
_diffrn_reflns_limit_k_max 34
_diffrn_reflns_limit_k_min -34
_diffrn_reflns_limit_l_max 34
_diffrn_reflns_limit_l_min -34
_diffrn_reflns_number 150620
_diffrn_reflns_point_group_measured_fraction_full 0.999
_diffrn_reflns_point_group_measured_fraction_max 0.998
_diffrn_reflns_theta_full 25.242
_diffrn_reflns_theta_max 28.306
_diffrn_reflns_theta_min 2.195
_diffrn_standards_number 0
_exptl_absorpt_coefficient_mu 2.323
_exptl_absorpt_correction_T_max 0.4311
_exptl_absorpt_correction_T_min 0.3132
_exptl_absorpt_correction_type multi-scan
_exptl_absorpt_process_details
;
 SADABS 2016/2: Krause, L., Herbst-Irmer, R., Sheldrick G.M. & Stalke D.,
 J. Appl. Cryst. 48 (2015) 3-10
;
_exptl_crystal_colour colourless
_exptl_crystal_density_diffrn 1.56
_exptl_crystal_description tetrahedron
_exptl_crystal_F_000 8513
_exptl_crystal_preparation 'Magnetic properties'
_exptl_crystal_size_max 0.24
_exptl_crystal_size_mid 0.24
_exptl_crystal_size_min 0.24
_refine_diff_density_max 0.453
_refine_diff_density_min -0.278
_refine_diff_density_rms 0.062
_refine_ls_abs_structure_details
;
 Flack x determined using 1600 quotients [(I+)-(I-)]/[(I+)+(I-)]
 (Parsons, Flack and Wagner, Acta Cryst. B69 (2013) 249-259).
;
_refine_ls_abs_structure_Flack -0.030(3)
_refine_ls_extinction_method none
_refine_ls_goodness_of_fit_ref 1.082
_refine_ls_hydrogen_treatment constr
_refine_ls_matrix_type full
_refine_ls_number_parameters 192
_refine_ls_number_reflns 3763
_refine_ls_number_restraints 0
_refine_ls_restrained_S_all 1.082
_refine_ls_R_factor_all 0.0246
_refine_ls_R_factor_gt 0.0198
_refine_ls_shift/su_max 0.001
_refine_ls_shift/su_mean 0
_refine_ls_structure_factor_coef Fsqd
_refine_ls_weighting_details 'w=1/[\s^2^(Fo^2^)+(0.0400P)^2^+20.0000P] where P=(Fo^2^+2Fc^2^)/3'
_refine_ls_weighting_scheme calc
_refine_ls_wR_factor_gt 0.0544
_refine_ls_wR_factor_ref 0.0599
_reflns_Friedel_coverage 0.88
_reflns_Friedel_fraction_full 0.999
_reflns_Friedel_fraction_max 0.998
_reflns_number_gt 3518
_reflns_number_total 3763
_reflns_threshold_expression 'I > 2\s(I)'
_cod_data_source_file d5nj00123d2.cif
_cod_data_source_block 5
_cod_depositor_comments 'Adding full bibliography for 7063724--7063730.cif.'
_cod_original_cell_volume 18068(3)
_cod_database_code 7063729
_shelx_estimated_absorpt_t_min 0.606
_shelx_estimated_absorpt_t_max 0.606

loop_
_symmetry_equiv_pos_as_xyz
'x, y, z'
'-x+1/2, -y, z+1/2'
'-x, y+1/2, -z+1/2'
'x+1/2, -y+1/2, -z'
'z, x, y'
'z+1/2, -x+1/2, -y'
'-z+1/2, -x, y+1/2'
'-z, x+1/2, -y+1/2'
'y, z, x'
'-y, z+1/2, -x+1/2'
'y+1/2, -z+1/2, -x'
'-y+1/2, -z, x+1/2'
'y+1/4, x+1/4, z+1/4'
'-y+1/4, -x+3/4, z+3/4'
'y+3/4, -x+1/4, -z+3/4'
'-y+3/4, x+3/4, -z+1/4'
'x+1/4, z+1/4, y+1/4'
'-x+3/4, z+3/4, -y+1/4'
'-x+1/4, -z+3/4, y+3/4'
'x+3/4, -z+1/4, -y+3/4'
'z+1/4, y+1/4, x+1/4'
'z+3/4, -y+1/4, -x+3/4'
'-z+3/4, y+3/4, -x+1/4'
'-z+1/4, -y+3/4, x+3/4'
'x+1/2, y+1/2, z+1/2'
'-x+1, -y+1/2, z+1'
'-x+1/2, y+1, -z+1'
'x+1, -y+1, -z+1/2'
'z+1/2, x+1/2, y+1/2'
'z+1, -x+1, -y+1/2'
'-z+1, -x+1/2, y+1'
'-z+1/2, x+1, -y+1'
'y+1/2, z+1/2, x+1/2'
'-y+1/2, z+1, -x+1'
'y+1, -z+1, -x+1/2'
'-y+1, -z+1/2, x+1'
'y+3/4, x+3/4, z+3/4'
'-y+3/4, -x+5/4, z+5/4'
'y+5/4, -x+3/4, -z+5/4'
'-y+5/4, x+5/4, -z+3/4'
'x+3/4, z+3/4, y+3/4'
'-x+5/4, z+5/4, -y+3/4'
'-x+3/4, -z+5/4, y+5/4'
'x+5/4, -z+3/4, -y+5/4'
'z+3/4, y+3/4, x+3/4'
'z+5/4, -y+3/4, -x+5/4'
'-z+5/4, y+5/4, -x+3/4'
'-z+3/4, -y+5/4, x+5/4'

loop_
_atom_site_label
_atom_site_type_symbol
_atom_site_fract_x
_atom_site_fract_y
_atom_site_fract_z
_atom_site_U_iso_or_equiv
_atom_site_adp_type
_atom_site_occupancy
_atom_site_site_symmetry_order
_atom_site_calc_flag
_atom_site_refinement_flags_posn
_atom_site_refinement_flags_adp
_atom_site_refinement_flags_occupancy
_atom_site_disorder_assembly
_atom_site_disorder_group
Lu1 Lu 0.55934(2) 0.44066(2) 0.94066(2) 0.01193(8) Uani 0.93 3 d S T P . .
Dy1 Dy 0.55934(2) 0.44066(2) 0.94066(2) 0.01193(8) Uani 0.07 3 d S T P . .
P1 P 0.51813(4) 0.34922(4) 0.84222(4) 0.01474(18) Uani 1 1 d . . . . .
O1 O 0.53594(11) 0.39358(10) 0.87388(11) 0.0178(5) Uani 1 1 d . . . . .
O2 O 0.5 0.25 0.85217(15) 0.0192(8) Uani 1 2 d S T P . .
O3 O 0.62441(12) 0.47483(12) 0.99936(12) 0.0214(6) Uani 1 1 d . . . . .
O4 O 0.55125(12) 0.45328(12) 1.03059(11) 0.0229(6) Uani 1 1 d . . . . .
O5 O 0.61275(15) 0.47648(14) 1.08182(12) 0.0344(8) Uani 1 1 d . . . . .
N1 N 0.59680(14) 0.46883(14) 1.03863(14) 0.0209(7) Uani 1 1 d . . . . .
C1 C 0.56005(16) 0.33547(14) 0.79040(15) 0.0193(7) Uani 1 1 d . . . . .
C2 C 0.59965(16) 0.29993(16) 0.79591(17) 0.0221(8) Uani 1 1 d . . . . .
H2A H 0.603319 0.281404 0.826793 0.027 Uiso 1 1 calc R U . . .
C3 C 0.63345(19) 0.29201(19) 0.7559(2) 0.0303(10) Uani 1 1 d . . . . .
H3A H 0.660404 0.26811 0.759525 0.036 Uiso 1 1 calc R U . . .
C4 C 0.6279(2) 0.31888(18) 0.71077(19) 0.0319(11) Uani 1 1 d . . . . .
H4A H 0.650951 0.312939 0.683466 0.038 Uiso 1 1 calc R U . . .
C5 C 0.5894(2) 0.3542(2) 0.70506(18) 0.0318(11) Uani 1 1 d . . . . .
H5A H 0.586274 0.372477 0.673983 0.038 Uiso 1 1 calc R U . . .
C6 C 0.55490(18) 0.36319(16) 0.74450(16) 0.0249(9) Uani 1 1 d . . . . .
H6A H 0.52841 0.387553 0.740579 0.03 Uiso 1 1 calc R U . . .
C7 C 0.45610(15) 0.36009(15) 0.81558(16) 0.0190(7) Uani 1 1 d . . . . .
C8 C 0.43777(17) 0.32915(15) 0.77605(16) 0.0218(8) Uani 1 1 d . . . . .
H8A H 0.458305 0.302486 0.762715 0.026 Uiso 1 1 calc R U . . .
C9 C 0.38907(17) 0.33788(17) 0.75648(17) 0.0254(9) Uani 1 1 d . . . . .
H9A H 0.376611 0.317615 0.72919 0.03 Uiso 1 1 calc R U . . .
C10 C 0.35884(17) 0.37626(18) 0.77695(18) 0.0252(9) Uani 1 1 d . . . . .
H10A H 0.325444 0.38156 0.764025 0.03 Uiso 1 1 calc R U . . .
C11 C 0.37680(17) 0.40673(18) 0.81584(17) 0.0266(9) Uani 1 1 d . . . . .
H11A H 0.355769 0.432834 0.82952 0.032 Uiso 1 1 calc R U . . .
C12 C 0.42594(17) 0.39929(16) 0.83520(17) 0.0236(8) Uani 1 1 d . . . . .
H12A H 0.43866 0.42072 0.861454 0.028 Uiso 1 1 calc R U . . .
C13 C 0.51331(16) 0.29297(15) 0.88249(15) 0.0182(8) Uani 1 1 d . . . . .
H13A H 0.546314 0.286726 0.899674 0.022 Uiso 1 1 calc R U . . .
H13B H 0.487058 0.298492 0.909016 0.022 Uiso 1 1 calc R U . . .
O101 O 0.4845(9) 0.2666(8) 0.6474(8) 0.083(6) Uiso 0.3 1 d . . P A 1
O102 O 0.5 0.25 0.6925(9) 0.068(5) Uiso 0.38 2 d S . P B 2
O103 O 0.527(2) 0.252(2) 0.691(3) 0.051(14) Uiso 0.07 1 d . . P C 3
O104 O 0.491(10) 0.5 0.75 0.10(7) Uiso 0.04 2 d S . P D 3

loop_
_atom_site_aniso_label
_atom_site_aniso_U_11
_atom_site_aniso_U_22
_atom_site_aniso_U_33
_atom_site_aniso_U_23
_atom_site_aniso_U_13
_atom_site_aniso_U_12
Lu1 0.01193(8) 0.01193(8) 0.01193(8) -0.00072(5) 0.00072(5) 0.00072(5)
Dy1 0.01193(8) 0.01193(8) 0.01193(8) -0.00072(5) 0.00072(5) 0.00072(5)
P1 0.0156(5) 0.0136(4) 0.0150(4) -0.0016(3) -0.0014(4) -0.0008(3)
O1 0.0195(14) 0.0148(13) 0.0190(13) -0.0022(10) -0.0029(11) 0.0000(10)
O2 0.026(2) 0.0152(18) 0.0167(19) 0 0 -0.0040(16)
O3 0.0226(14) 0.0226(15) 0.0190(14) -0.0065(11) 0.0000(12) -0.0010(12)
O4 0.0257(16) 0.0263(15) 0.0166(13) -0.0015(11) 0.0038(12) 0.0009(12)
O5 0.046(2) 0.0385(19) 0.0183(15) -0.0067(14) -0.0073(15) 0.0049(16)
N1 0.0270(19) 0.0169(16) 0.0189(17) -0.0021(13) -0.0027(14) 0.0038(13)
C1 0.0205(18) 0.0151(17) 0.0223(18) -0.0027(14) 0.0006(16) -0.0031(15)
C2 0.0177(19) 0.0206(19) 0.028(2) -0.0021(16) 0.0034(15) 0.0000(15)
C3 0.027(2) 0.028(2) 0.036(2) -0.0061(19) 0.007(2) 0.0002(18)
C4 0.035(2) 0.029(2) 0.031(2) -0.0077(18) 0.0143(19) -0.0069(19)
C5 0.040(3) 0.032(3) 0.023(2) 0.0023(18) 0.0072(19) -0.005(2)
C6 0.030(2) 0.0226(19) 0.0223(19) 0.0007(16) 0.0032(18) -0.0009(18)
C7 0.0186(17) 0.0184(17) 0.0200(19) 0.0026(15) -0.0023(15) -0.0034(14)
C8 0.025(2) 0.0185(18) 0.0217(19) -0.0010(14) -0.0021(17) -0.0037(17)
C9 0.027(2) 0.026(2) 0.023(2) -0.0005(16) -0.0093(17) -0.0067(18)
C10 0.0187(19) 0.030(2) 0.027(2) 0.0075(18) -0.0025(17) -0.0005(17)
C11 0.024(2) 0.031(2) 0.025(2) -0.0013(18) -0.0075(17) 0.0055(17)
C12 0.022(2) 0.025(2) 0.024(2) -0.0036(16) -0.0052(16) 0.0006(16)
C13 0.0232(19) 0.0143(17) 0.0170(18) -0.0008(14) -0.0019(15) -0.0030(14)

loop_
_atom_type_symbol
_atom_type_description
_atom_type_scat_dispersion_real
_atom_type_scat_dispersion_imag
_atom_type_scat_source
C C 0.0033 0.0016 'International Tables Vol C Tables 4.2.6.8 and 6.1.1.4'
H H 0 0 'International Tables Vol C Tables 4.2.6.8 and 6.1.1.4'
Lu Lu -0.472 5.8584 'International Tables Vol C Tables 4.2.6.8 and 6.1.1.4'
N N 0.0061 0.0033 'International Tables Vol C Tables 4.2.6.8 and 6.1.1.4'
O O 0.0106 0.006 'International Tables Vol C Tables 4.2.6.8 and 6.1.1.4'
P P 0.1023 0.0942 'International Tables Vol C Tables 4.2.6.8 and 6.1.1.4'
Dy Dy -0.1892 4.4098 'International Tables Vol C Tables 4.2.6.8 and 6.1.1.4'

loop_
_geom_angle_atom_site_label_1
_geom_angle_atom_site_label_2
_geom_angle_atom_site_label_3
_geom_angle
_geom_angle_site_symmetry_1
_geom_angle_site_symmetry_3
_geom_angle_publ_flag
O1 Lu1 O1 86.19(11) . 7_665 ?
O1 Lu1 O1 86.19(11) . 10_646 ?
O1 Lu1 O1 86.19(11) 7_665 10_646 ?
O1 Lu1 O4 125.31(10) . 10_646 ?
O1 Lu1 O4 83.47(11) 7_665 10_646 ?
O1 Lu1 O4 145.82(11) 10_646 10_646 ?
O1 Lu1 O4 83.47(11) . 7_665 ?
O1 Lu1 O4 145.82(10) 7_665 7_665 ?
O1 Lu1 O4 125.31(10) 10_646 7_665 ?
O4 Lu1 O4 76.33(11) 10_646 7_665 ?
O1 Lu1 O4 145.82(11) . . ?
O1 Lu1 O4 125.31(10) 7_665 . ?
O1 Lu1 O4 83.47(10) 10_646 . ?
O4 Lu1 O4 76.33(11) 10_646 . ?
O4 Lu1 O4 76.33(11) 7_665 . ?
O1 Lu1 O3 151.89(10) . . ?
O1 Lu1 O3 72.67(10) 7_665 . ?
O1 Lu1 O3 74.36(11) 10_646 . ?
O4 Lu1 O3 71.46(11) 10_646 . ?
O4 Lu1 O3 124.32(10) 7_665 . ?
O4 Lu1 O3 52.81(10) . . ?
O1 Lu1 O3 74.36(11) . 7_665 ?
O1 Lu1 O3 151.88(10) 7_665 7_665 ?
O1 Lu1 O3 72.67(10) 10_646 7_665 ?
O4 Lu1 O3 124.32(10) 10_646 7_665 ?
O4 Lu1 O3 52.81(10) 7_665 7_665 ?
O4 Lu1 O3 71.46(11) . 7_665 ?
O3 Lu1 O3 117.15(4) . 7_665 ?
O1 Lu1 O3 72.67(10) . 10_646 ?
O1 Lu1 O3 74.36(10) 7_665 10_646 ?
O1 Lu1 O3 151.88(10) 10_646 10_646 ?
O4 Lu1 O3 52.81(10) 10_646 10_646 ?
O4 Lu1 O3 71.46(11) 7_665 10_646 ?
O4 Lu1 O3 124.32(10) . 10_646 ?
O3 Lu1 O3 117.15(4) . 10_646 ?
O3 Lu1 O3 117.15(4) 7_665 10_646 ?
O1 Lu1 N1 76.37(10) . 7_665 ?
O1 Lu1 N1 161.34(10) 7_665 7_665 ?
O1 Lu1 N1 99.05(11) 10_646 7_665 ?
O4 Lu1 N1 101.09(11) 10_646 7_665 ?
O4 Lu1 N1 26.48(11) 7_665 7_665 ?
O4 Lu1 N1 73.26(11) . 7_665 ?
O3 Lu1 N1 125.98(10) . 7_665 ?
O3 Lu1 N1 26.39(10) 7_665 7_665 ?
O3 Lu1 N1 93.84(11) 10_646 7_665 ?
O1 Lu1 N1 99.05(11) . 10_646 ?
O1 Lu1 N1 76.37(10) 7_665 10_646 ?
O1 Lu1 N1 161.34(10) 10_646 10_646 ?
O4 Lu1 N1 26.48(11) 10_646 10_646 ?
O4 Lu1 N1 73.26(11) 7_665 10_646 ?
O4 Lu1 N1 101.09(11) . 10_646 ?
O3 Lu1 N1 93.84(11) . 10_646 ?
O3 Lu1 N1 125.98(10) 7_665 10_646 ?
O3 Lu1 N1 26.39(10) 10_646 10_646 ?
N1 Lu1 N1 99.60(9) 7_665 10_646 ?
O1 Lu1 N1 161.34(10) . . ?
O1 Lu1 N1 99.05(11) 7_665 . ?
O1 Lu1 N1 76.37(10) 10_646 . ?
O4 Lu1 N1 73.26(11) 10_646 . ?
O4 Lu1 N1 101.10(11) 7_665 . ?
O4 Lu1 N1 26.48(11) . . ?
O3 Lu1 N1 26.39(10) . . ?
O3 Lu1 N1 93.84(11) 7_665 . ?
O3 Lu1 N1 125.98(10) 10_646 . ?
N1 Lu1 N1 99.60(9) 7_665 . ?
N1 Lu1 N1 99.60(9) 10_646 . ?
O1 P1 C1 112.68(18) . . ?
O1 P1 C7 111.96(18) . . ?
C1 P1 C7 107.11(19) . . ?
O1 P1 C13 109.18(17) . . ?
C1 P1 C13 108.73(19) . . ?
C7 P1 C13 106.99(18) . . ?
P1 O1 Lu1 161.43(18) . . ?
C13 O2 C13 112.0(4) . 26_554 ?
N1 O3 Lu1 93.8(2) . . ?
N1 O4 Lu1 97.1(2) . . ?
O5 N1 O3 122.4(4) . . ?
O5 N1 O4 121.6(4) . . ?
O3 N1 O4 116.0(3) . . ?
O5 N1 Lu1 174.4(3) . . ?
O3 N1 Lu1 59.8(2) . . ?
O4 N1 Lu1 56.41(19) . . ?
C2 C1 C6 120.0(4) . . ?
C2 C1 P1 120.8(3) . . ?
C6 C1 P1 119.1(3) . . ?
C3 C2 C1 119.6(4) . . ?
C3 C2 H2A 120.2 . . ?
C1 C2 H2A 120.2 . . ?
C4 C3 C2 120.2(5) . . ?
C4 C3 H3A 119.9 . . ?
C2 C3 H3A 119.9 . . ?
C5 C4 C3 120.7(4) . . ?
C5 C4 H4A 119.6 . . ?
C3 C4 H4A 119.6 . . ?
C4 C5 C6 120.6(4) . . ?
C4 C5 H5A 119.7 . . ?
C6 C5 H5A 119.7 . . ?
C5 C6 C1 118.9(4) . . ?
C5 C6 H6A 120.6 . . ?
C1 C6 H6A 120.6 . . ?
C12 C7 C8 120.3(4) . . ?
C12 C7 P1 119.2(3) . . ?
C8 C7 P1 120.5(3) . . ?
C9 C8 C7 119.4(4) . . ?
C9 C8 H8A 120.3 . . ?
C7 C8 H8A 120.3 . . ?
C10 C9 C8 119.9(4) . . ?
C10 C9 H9A 120 . . ?
C8 C9 H9A 120 . . ?
C11 C10 C9 120.7(4) . . ?
C11 C10 H10A 119.6 . . ?
C9 C10 H10A 119.6 . . ?
C10 C11 C12 120.1(4) . . ?
C10 C11 H11A 119.9 . . ?
C12 C11 H11A 119.9 . . ?
C7 C12 C11 119.4(4) . . ?
C7 C12 H12A 120.3 . . ?
C11 C12 H12A 120.3 . . ?
O2 C13 P1 109.6(3) . . ?
O2 C13 H13A 109.8 . . ?
P1 C13 H13A 109.8 . . ?
O2 C13 H13B 109.8 . . ?
P1 C13 H13B 109.8 . . ?
H13A C13 H13B 108.2 . . ?
O101 O101 O101 65.7(8) 26_554 39_455 ?
O101 O101 O101 65.7(8) 26_554 16_546 ?
O101 O101 O101 48.6(15) 39_455 16_546 ?

loop_
_geom_bond_atom_site_label_1
_geom_bond_atom_site_label_2
_geom_bond_distance
_geom_bond_site_symmetry_2
_geom_bond_publ_flag
Lu1 O1 2.230(3) . ?
Lu1 O1 2.230(3) 7_665 ?
Lu1 O1 2.230(3) 10_646 ?
Lu1 O4 2.392(3) 10_646 ?
Lu1 O4 2.392(3) 7_665 ?
Lu1 O4 2.392(3) . ?
Lu1 O3 2.468(3) . ?
Lu1 O3 2.468(3) 7_665 ?
Lu1 O3 2.468(3) 10_646 ?
Lu1 N1 2.850(4) 7_665 ?
Lu1 N1 2.850(4) 10_646 ?
Lu1 N1 2.850(4) . ?
P1 O1 1.504(3) . ?
P1 C1 1.786(4) . ?
P1 C7 1.794(4) . ?
P1 C13 1.820(4) . ?
O2 C13 1.424(4) . ?
O2 C13 1.424(4) 26_554 ?
O3 N1 1.269(5) . ?
O4 N1 1.280(5) . ?
O5 N1 1.225(5) . ?
C1 C2 1.404(6) . ?
C1 C6 1.414(6) . ?
C2 C3 1.390(6) . ?
C2 H2A 0.95 . ?
C3 C4 1.386(7) . ?
C3 H3A 0.95 . ?
C4 C5 1.380(7) . ?
C4 H4A 0.95 . ?
C5 C6 1.395(6) . ?
C5 H5A 0.95 . ?
C6 H6A 0.95 . ?
C7 C12 1.396(6) . ?
C7 C8 1.402(5) . ?
C8 C9 1.396(6) . ?
C8 H8A 0.95 . ?
C9 C10 1.390(7) . ?
C9 H9A 0.95 . ?
C10 C11 1.379(6) . ?
C10 H10A 0.95 . ?
C11 C12 1.399(6) . ?
C11 H11A 0.95 . ?
C12 H12A 0.95 . ?
C13 H13A 0.99 . ?
C13 H13B 0.99 . ?
O101 O101 1.19(4) 26_554 ?
O101 O101 1.45(4) 39_455 ?
O101 O101 1.45(4) 16_546 ?
O103 O103 1.43(13) 26_554 ?
